data_4317275
loop_
_publ_author_name
'Zixing Wang'
'Eric Turner'
'Vanessa Mahoney'
'Sijesh Madakuni'
'Thomas Groy'
'Jian Li'

_publ_section_title
;
 Facile Synthesis and Characterization of Phosphorescent Pt(N^C^N)X
 Complexes
;
_journal_name_full 'Inorganic Chemistry'
_journal_page_first 11276
_journal_page_last 11286
_journal_paper_doi 10.1021/ic100740e
_journal_volume 49
_journal_year 2010
_chemical_formula_moiety 'C16 H9 Cl F2 N2 Pt'
_chemical_formula_sum 'C16 H9 Cl F2 N2 Pt'
_chemical_formula_weight 497.79
_chemical_name_systematic
; 
 ? 
;
_space_group_IT_number 14
_symmetry_cell_setting monoclinic
_symmetry_space_group_name_Hall '-P 2ybc'
_symmetry_space_group_name_H-M 'P 1 21/c 1'
_atom_sites_solution_hydrogens geom
_atom_sites_solution_primary direct
_atom_sites_solution_secondary difmap
_audit_creation_method SHELXL-97
_cell_angle_alpha 90.00
_cell_angle_beta 94.747(3)
_cell_angle_gamma 90.00
_cell_formula_units_Z 4
_cell_length_a 8.3088(12)
_cell_length_b 9.5462(14)
_cell_length_c 17.574(3)
_cell_measurement_reflns_used 7162
_cell_measurement_temperature 298(2)
_cell_measurement_theta_max 25.096
_cell_measurement_theta_min 2.430
_cell_volume 1389.1(4)
_computing_cell_refinement 'SAINT V6.45A'
_computing_data_collection 'SMART V5.632'
_computing_data_reduction 'SAINT V6.45A'
_computing_molecular_graphics 'SHELXTL Version 6.14 (Sheldrick, 2003b)'
_computing_publication_material 'SHELXTL Version 6.14 (Sheldrick, 2003b)'
_computing_structure_refinement 'SHELXL-97 (Sheldrick, 1997)'
_computing_structure_solution 'SHELXS-97 (Sheldrick, 1990)'
_diffrn_ambient_temperature 298(2)
_diffrn_measured_fraction_theta_full 1.000
_diffrn_measured_fraction_theta_max 1.000
_diffrn_measurement_device_type 'Bruker SMART APEX'
_diffrn_measurement_method '\w scan'
_diffrn_radiation_monochromator graphite
_diffrn_radiation_source 'fine-focus sealed tube'
_diffrn_radiation_type MoK\a
_diffrn_radiation_wavelength 0.71073
_diffrn_reflns_av_R_equivalents 0.0262
_diffrn_reflns_av_sigmaI/netI 0.0206
_diffrn_reflns_limit_h_max 9
_diffrn_reflns_limit_h_min -9
_diffrn_reflns_limit_k_max 11
_diffrn_reflns_limit_k_min -11
_diffrn_reflns_limit_l_max 20
_diffrn_reflns_limit_l_min -20
_diffrn_reflns_number 10849
_diffrn_reflns_theta_full 25.03
_diffrn_reflns_theta_max 25.03
_diffrn_reflns_theta_min 2.33
_diffrn_standards_decay_% 0.00
_exptl_absorpt_coefficient_mu 10.311
_exptl_absorpt_correction_T_max 0.2892
_exptl_absorpt_correction_T_min 0.2100
_exptl_absorpt_correction_type multi-scan
_exptl_absorpt_process_details 'SADABS Version 2.10 (Sheldrick, 2003a)'
_exptl_crystal_colour Orange
_exptl_crystal_density_diffrn 2.380
_exptl_crystal_density_method 'not measured'
_exptl_crystal_description Block
_exptl_crystal_F_000 928
_exptl_crystal_size_max 0.22
_exptl_crystal_size_mid 0.21
_exptl_crystal_size_min 0.16
_refine_diff_density_max 1.380
_refine_diff_density_min -0.875
_refine_diff_density_rms 0.127
_refine_ls_extinction_method none
_refine_ls_goodness_of_fit_ref 1.120
_refine_ls_hydrogen_treatment constr
_refine_ls_matrix_type full
_refine_ls_number_parameters 199
_refine_ls_number_reflns 2451
_refine_ls_number_restraints 0
_refine_ls_restrained_S_all 1.120
_refine_ls_R_factor_all 0.0321
_refine_ls_R_factor_gt 0.0287
_refine_ls_shift/su_max 0.001
_refine_ls_shift/su_mean 0.000
_refine_ls_structure_factor_coef Fsqd
_refine_ls_weighting_details 'calc w=1/[\s^2^(Fo^2^)+(0.0443P)^2^+1.0779P] where P=(Fo^2^+2Fc^2^)/3'
_refine_ls_weighting_scheme calc
_refine_ls_wR_factor_gt 0.0730
_refine_ls_wR_factor_ref 0.0752
_reflns_number_gt 2253
_reflns_number_total 2451
_reflns_threshold_expression >2sigma(I)
_cod_data_source_file ic100740e_si_001_2.cif
_cod_data_source_block p21c
_cod_depositor_comments
;
The following automatic conversions were performed:

'_symmetry_cell_setting' value 'Monoclinic' changed to 'monoclinic'
according to the built-in table from CIF Core dictionary named
'cif_core.dic' version 2.4.1 from 2010-06-29.

Automatic conversion script
Id: cif_fix_values 1646 2011-03-28 12:23:43Z adriana 
;
_cod_original_cell_volume 1389.2(4)
_cod_database_code 4317275

loop_
_symmetry_equiv_pos_as_xyz
'x, y, z'
'-x, y+1/2, -z+1/2'
'-x, -y, -z'
'x, -y-1/2, z-1/2'

loop_
_atom_site_label
_atom_site_type_symbol
_atom_site_fract_x
_atom_site_fract_y
_atom_site_fract_z
_atom_site_U_iso_or_equiv
_atom_site_adp_type
_atom_site_occupancy
_atom_site_symmetry_multiplicity
_atom_site_calc_flag
_atom_site_refinement_flags
_atom_site_disorder_assembly
_atom_site_disorder_group
Pt1 Pt 0.32223(2) 0.92479(2) 0.465229(11) 0.04544(11) Uani 1 1 d . . .
Cl1 Cl 0.4327(2) 0.78262(18) 0.36870(9) 0.0642(4) Uani 1 1 d . . .
N11 N 0.2984(6) 0.7729(5) 0.5454(3) 0.0508(11) Uani 1 1 d . . .
C12 C 0.2180(7) 0.8166(7) 0.6070(3) 0.0551(15) Uani 1 1 d . . .
C13 C 0.1943(8) 0.7206(9) 0.6644(4) 0.0683(19) Uani 1 1 d . . .
H13 H 0.1412 0.7482 0.7065 0.082 Uiso 1 1 calc R . .
C14 C 0.2487(10) 0.5851(8) 0.6596(5) 0.080(2) Uani 1 1 d . . .
H14 H 0.2306 0.5209 0.6978 0.096 Uiso 1 1 calc R . .
C15 C 0.3295(9) 0.5451(8) 0.5985(5) 0.071(2) Uani 1 1 d . . .
H15 H 0.3698 0.4545 0.5957 0.086 Uiso 1 1 calc R . .
C16 C 0.3506(7) 0.6398(7) 0.5414(4) 0.0588(15) Uani 1 1 d . . .
H16 H 0.4021 0.6113 0.4990 0.071 Uiso 1 1 calc R . .
N21 N 0.3052(6) 1.1095(5) 0.4081(3) 0.0476(11) Uani 1 1 d . . .
C22 C 0.3653(8) 1.1391(8) 0.3415(3) 0.0577(15) Uani 1 1 d . . .
H22 H 0.4201 1.0692 0.3174 0.069 Uiso 1 1 calc R . .
C23 C 0.3492(9) 1.2689(8) 0.3072(4) 0.0680(18) Uani 1 1 d . . .
H23 H 0.3922 1.2853 0.2608 0.082 Uiso 1 1 calc R . .
C24 C 0.2698(9) 1.3729(8) 0.3420(4) 0.0697(18) Uani 1 1 d . . .
H24 H 0.2578 1.4607 0.3193 0.084 Uiso 1 1 calc R . .
C25 C 0.2075(8) 1.3472(7) 0.4109(4) 0.0666(17) Uani 1 1 d . . .
H25 H 0.1538 1.4176 0.4353 0.080 Uiso 1 1 calc R . .
C26 C 0.2257(7) 1.2140(6) 0.4439(4) 0.0552(14) Uani 1 1 d . . .
C31 C 0.2121(7) 1.0322(7) 0.5365(3) 0.0471(13) Uani 1 1 d . . .
C32 C 0.1680(7) 0.9642(7) 0.6018(3) 0.0532(15) Uani 1 1 d . . .
C33 C 0.0750(8) 1.0414(8) 0.6486(4) 0.0610(17) Uani 1 1 d . . .
F33 F 0.0211(5) 0.9807(6) 0.7122(2) 0.0827(12) Uani 1 1 d . . .
C34 C 0.0288(8) 1.1782(9) 0.6329(4) 0.070(2) Uani 1 1 d . . .
H34 H -0.0305 1.2283 0.6664 0.083 Uiso 1 1 calc R . .
C35 C 0.0728(7) 1.2382(7) 0.5667(4) 0.0582(16) Uani 1 1 d . . .
F35 F 0.0192(5) 1.3692(5) 0.5500(3) 0.0810(12) Uani 1 1 d . . .
C36 C 0.1672(6) 1.1669(7) 0.5167(3) 0.0517(14) Uani 1 1 d . . .

loop_
_atom_site_aniso_label
_atom_site_aniso_U_11
_atom_site_aniso_U_22
_atom_site_aniso_U_33
_atom_site_aniso_U_23
_atom_site_aniso_U_13
_atom_site_aniso_U_12
Pt1 0.04291(17) 0.05524(17) 0.03879(16) -0.00244(9) 0.00723(10) 0.00320(9)
Cl1 0.0741(10) 0.0691(10) 0.0519(9) -0.0062(7) 0.0200(7) 0.0159(8)
N11 0.045(3) 0.062(3) 0.046(3) 0.001(2) 0.005(2) -0.003(2)
C12 0.043(3) 0.076(4) 0.047(3) 0.002(3) 0.006(3) -0.004(3)
C13 0.053(4) 0.104(6) 0.049(4) 0.012(4) 0.007(3) -0.007(4)
C14 0.066(5) 0.092(6) 0.081(6) 0.037(4) 0.001(4) -0.004(4)
C15 0.059(4) 0.073(5) 0.082(5) 0.018(4) 0.005(4) 0.001(3)
C16 0.052(4) 0.062(4) 0.062(4) 0.000(3) 0.004(3) 0.006(3)
N21 0.040(3) 0.057(3) 0.046(3) -0.001(2) 0.003(2) -0.002(2)
C22 0.058(4) 0.072(4) 0.043(3) -0.003(3) 0.006(3) -0.006(3)
C23 0.070(4) 0.087(5) 0.046(3) 0.012(4) 0.001(3) -0.014(4)
C24 0.064(4) 0.073(4) 0.070(5) 0.013(4) -0.007(4) 0.001(4)
C25 0.060(4) 0.059(4) 0.080(5) -0.003(4) 0.001(3) 0.004(3)
C26 0.054(4) 0.056(4) 0.056(3) -0.005(3) 0.008(3) 0.001(3)
C31 0.034(3) 0.064(4) 0.044(3) -0.006(3) 0.004(2) 0.001(3)
C32 0.044(3) 0.078(4) 0.039(3) -0.007(3) 0.010(3) -0.006(3)
C33 0.049(4) 0.091(5) 0.044(3) -0.015(3) 0.009(3) -0.005(3)
F33 0.077(3) 0.124(4) 0.052(2) -0.008(2) 0.027(2) -0.001(3)
C34 0.055(4) 0.097(6) 0.058(4) -0.035(4) 0.015(3) -0.001(4)
C35 0.044(3) 0.060(4) 0.070(4) -0.021(3) 0.004(3) 0.008(3)
F35 0.070(3) 0.069(2) 0.105(3) -0.018(2) 0.013(2) 0.020(2)
C36 0.039(3) 0.064(4) 0.051(3) -0.009(3) 0.001(3) 0.001(3)

loop_
_atom_type_symbol
_atom_type_description
_atom_type_scat_dispersion_real
_atom_type_scat_dispersion_imag
_atom_type_scat_source
C C 0.0033 0.0016 'International Tables Vol C Tables 4.2.6.8 and 6.1.1.4'
H H 0.0000 0.0000 'International Tables Vol C Tables 4.2.6.8 and 6.1.1.4'
N N 0.0061 0.0033 'International Tables Vol C Tables 4.2.6.8 and 6.1.1.4'
F F 0.0171 0.0103 'International Tables Vol C Tables 4.2.6.8 and 6.1.1.4'
Cl Cl 0.1484 0.1585 'International Tables Vol C Tables 4.2.6.8 and 6.1.1.4'
Pt Pt -1.7033 8.3905 'International Tables Vol C Tables 4.2.6.8 and 6.1.1.4'

loop_
_geom_angle_atom_site_label_1
_geom_angle_atom_site_label_2
_geom_angle_atom_site_label_3
_geom_angle
_geom_angle_site_symmetry_1
_geom_angle_site_symmetry_3
_geom_angle_publ_flag
C31 Pt1 N21 80.8(2) . . ?
C31 Pt1 N11 81.3(2) . . ?
N21 Pt1 N11 162.1(2) . . ?
C31 Pt1 Cl1 173.77(17) . . ?
N21 Pt1 Cl1 98.98(15) . . ?
N11 Pt1 Cl1 98.64(14) . . ?
C16 N11 C12 120.3(5) . . ?
C16 N11 Pt1 125.7(4) . . ?
C12 N11 Pt1 114.0(4) . . ?
N11 C12 C13 118.5(6) . . ?
N11 C12 C32 113.1(5) . . ?
C13 C12 C32 128.4(6) . . ?
C14 C13 C12 120.6(7) . . ?
C14 C13 H13 119.7 . . ?
C12 C13 H13 119.7 . . ?
C15 C14 C13 119.8(7) . . ?
C15 C14 H14 120.1 . . ?
C13 C14 H14 120.1 . . ?
C14 C15 C16 119.4(7) . . ?
C14 C15 H15 120.3 . . ?
C16 C15 H15 120.3 . . ?
N11 C16 C15 121.4(6) . . ?
N11 C16 H16 119.3 . . ?
C15 C16 H16 119.3 . . ?
C22 N21 C26 118.3(5) . . ?
C22 N21 Pt1 126.9(5) . . ?
C26 N21 Pt1 114.8(4) . . ?
N21 C22 C23 122.8(6) . . ?
N21 C22 H22 118.6 . . ?
C23 C22 H22 118.6 . . ?
C24 C23 C22 119.4(6) . . ?
C24 C23 H23 120.3 . . ?
C22 C23 H23 120.3 . . ?
C23 C24 C25 119.7(7) . . ?
C23 C24 H24 120.2 . . ?
C25 C24 H24 120.2 . . ?
C24 C25 C26 119.4(7) . . ?
C24 C25 H25 120.3 . . ?
C26 C25 H25 120.3 . . ?
N21 C26 C25 120.5(6) . . ?
N21 C26 C36 112.3(5) . . ?
C25 C26 C36 127.1(6) . . ?
C36 C31 C32 124.1(6) . . ?
C36 C31 Pt1 118.0(4) . . ?
C32 C31 Pt1 117.6(5) . . ?
C33 C32 C31 116.0(6) . . ?
C33 C32 C12 129.9(6) . . ?
C31 C32 C12 114.0(5) . . ?
F33 C33 C34 117.3(6) . . ?
F33 C33 C32 119.8(7) . . ?
C34 C33 C32 122.9(6) . . ?
C35 C34 C33 118.3(6) . . ?
C35 C34 H34 120.8 . . ?
C33 C34 H34 120.8 . . ?
F35 C35 C34 117.6(6) . . ?
F35 C35 C36 120.3(6) . . ?
C34 C35 C36 122.0(6) . . ?
C31 C36 C35 116.6(6) . . ?
C31 C36 C26 113.8(5) . . ?
C35 C36 C26 129.6(6) . . ?

loop_
_geom_bond_atom_site_label_1
_geom_bond_atom_site_label_2
_geom_bond_distance
_geom_bond_site_symmetry_2
_geom_bond_publ_flag
Pt1 C31 1.910(6) . ?
Pt1 N21 2.028(5) . ?
Pt1 N11 2.043(5) . ?
Pt1 Cl1 2.4125(15) . ?
N11 C16 1.347(8) . ?
N11 C12 1.382(8) . ?
C12 C13 1.389(9) . ?
C12 C32 1.470(9) . ?
C13 C14 1.376(10) . ?
C13 H13 0.9300 . ?
C14 C15 1.367(11) . ?
C14 H14 0.9300 . ?
C15 C16 1.373(10) . ?
C15 H15 0.9300 . ?
C16 H16 0.9300 . ?
N21 C22 1.341(8) . ?
N21 C26 1.378(8) . ?
C22 C23 1.379(9) . ?
C22 H22 0.9300 . ?
C23 C24 1.364(10) . ?
C23 H23 0.9300 . ?
C24 C25 1.379(10) . ?
C24 H24 0.9300 . ?
C25 C26 1.400(9) . ?
C25 H25 0.9300 . ?
C26 C36 1.475(9) . ?
C31 C36 1.376(10) . ?
C31 C32 1.393(8) . ?
C32 C33 1.387(9) . ?
C33 F33 1.366(8) . ?
C33 C34 1.383(10) . ?
C34 C35 1.374(10) . ?
C34 H34 0.9300 . ?
C35 F35 1.351(7) . ?
C35 C36 1.402(8) . ?
